data_7111098
loop_
_publ_author_name
'Jouaiti, Abdelaziz'
'Lo\"i, Marielle'
'Hosseini, Mir Wais'
'De Cian, Andr\'e'

_publ_section_title
;
 Metallacyclophanes formed by a tetrapyrazolyl ligand and copper(ii)
 cation
;
_journal_issue 21
_journal_name_full 'Chemical Communications'
_journal_page_first 2085
_journal_paper_doi 10.1039/b006665f
_journal_year 2000
_chemical_formula_moiety 'C42 H32 Cl4 Cu2 F12 N16 O12 S4'
_chemical_formula_sum 'C42 H32 Cl4 Cu2 F12 N16 O12 S4'
_chemical_formula_weight 1577.95
_chemical_name_systematic ' ?'
_space_group_IT_number 64
_symmetry_cell_setting orthorhombic
_symmetry_space_group_name_Hall '-C 2ac 2'
_symmetry_space_group_name_H-M 'C m c a'
_cell_angle_alpha 90
_cell_angle_beta 90
_cell_angle_gamma 90
_cell_formula_units_Z 4
_cell_length_a 19.7081(7)
_cell_length_b 17.9293(6)
_cell_length_c 17.1966(6)
_cell_measurement_reflns_used 6988
_cell_measurement_temperature 173
_cell_measurement_theta_max 27.5
_cell_measurement_theta_min 1.4
_cell_volume 6076.5(4)
_computing_publication_material CIFGEN_IN_OpenMoleN_(_1997)
_computing_structure_refinement LSFM_OpenMoleN_(_1997)
_computing_structure_solution Direct_methods_(SIR,_Burla_et_al.,_1989)
_diffrn_ambient_temperature 173
_diffrn_measurement_details
;
   6988 reflections were collected using program Collect
 ("Collect" Data collection software, Nonius B.V., 1998)
 The conditions were as follow : crystal to detector distance =  35. mm.
 Scan angle =  2.0 deg 1 scans of   35 sec per frame.
 Data collection was divided into  2 set(s)
 with the following starting angles and number of frames :

 Set 1 Theta =    6.00 Omega =    0.00 Kappa =    0.00   81 frames
 Set 2 Theta =   -6.00 Kappa =  134.00 Phi   =    0.00  172 frames
 Friedel pairs were not averaged. Internal R = 0.04
;
_diffrn_measurement_device_type KappaCCD
_diffrn_measurement_method '\p scans'
_diffrn_radiation_monochromator graphite
_diffrn_radiation_type Mo-K\a
_diffrn_radiation_wavelength 0.71073
_diffrn_reflns_av_R_equivalents 0.040
_diffrn_reflns_av_sigmaI/netI 0.333
_diffrn_reflns_limit_h_max 23
_diffrn_reflns_limit_h_min -23
_diffrn_reflns_limit_k_max 25
_diffrn_reflns_limit_k_min -25
_diffrn_reflns_limit_l_max 22
_diffrn_reflns_limit_l_min -22
_diffrn_reflns_number 6988
_diffrn_reflns_theta_max 27.48
_diffrn_reflns_theta_min 2.5
_diffrn_source xray_tube
_diffrn_standards_decay_% 0
_exptl_absorpt_coefficient_mu 1.121
_exptl_absorpt_correction_type none
_exptl_crystal_colour blue
_exptl_crystal_density_diffrn 1.72
_exptl_crystal_density_method none
_exptl_crystal_description prism
_exptl_crystal_F_000 3160
_exptl_crystal_size_max 0.20
_exptl_crystal_size_mid 0.15
_exptl_crystal_size_min 0.13
_refine_diff_density_max 0.929
_refine_diff_density_min -0.387
_refine_ls_extinction_method none
_refine_ls_goodness_of_fit_all 4.397
_refine_ls_goodness_of_fit_ref 1.300
_refine_ls_hydrogen_treatment noref
_refine_ls_matrix_type full
_refine_ls_number_constraints 6
_refine_ls_number_parameters 245
_refine_ls_number_reflns 2127
_refine_ls_number_restraints 23
_refine_ls_R_factor_all 0.116
_refine_ls_R_factor_gt 0.077
_refine_ls_shift/esd_mean 0.000
_refine_ls_shift/su_max 0.003
_refine_ls_structure_factor_coef F
_refine_ls_weighting_details 'w = 4Fo^2^/(\s^2^(Fo^2^)+0.0004 Fo^4^)+0.3'
_refine_ls_weighting_scheme calc
_refine_ls_wR_factor_all 0.299
_refine_ls_wR_factor_ref 0.096
_reflns_number_gt 2127
_reflns_number_total 3828
_reflns_threshold_expression >3.0\s(I)
_cod_data_source_file b006665fsup1.cif
_cod_data_source_block st563
_cod_depositor_comments
;
The following automatic conversions were performed:

'_refine_ls_weighting_scheme' value '4Fo^2^/(\s^2^(Fo^2^)+0.0004
Fo^4^)+0.3' was changed to 'calc'. New tag
'_refine_ls_weighting_details' was created. The value of the new tag
was set to 'w = 4Fo^2^/(\s^2^(Fo^2^)+0.0004 Fo^4^)+0.3'.

Automatic conversion script
Id: cif_fix_values 3143 2015-03-26 13:38:13Z robertas 
;
_cod_original_cell_volume 6076.5(6)
_cod_original_sg_symbol_Hall '-C 2bc 2'
_cod_database_code 7111098

loop_
_symmetry_equiv_pos_as_xyz
x,y,z
-x,1/2-y,1/2+z
-x,1/2+y,1/2-z
+x,-y,-z
-x,-y,-z
+x,1/2+y,1/2-z
+x,1/2-y,1/2+z
-x,+y,+z
1/2+x,1/2+y,+z
1/2-x,-y,1/2+z
1/2-x,+y,1/2-z
1/2+x,1/2-y,-z
1/2-x,1/2-y,-z
1/2+x,+y,1/2-z
1/2+x,-y,1/2+z
1/2-x,1/2+y,+z

loop_
_atom_site_aniso_label
_atom_site_aniso_U_11
_atom_site_aniso_U_22
_atom_site_aniso_U_33
_atom_site_aniso_U_12
_atom_site_aniso_U_13
_atom_site_aniso_U_23
_atom_site_aniso_type_symbol
CU 0.0336(5) 0.0242(5) 0.0341(6) 0.0000 0.0000 -0.0022(6) Cu
N1 0.040(3) 0.036(3) 0.034(3) -0.006(3) -0.000(3) -0.004(3) N
C1 0.059(5) 0.054(4) 0.030(4) -0.014(4) 0.003(4) -0.005(4) C
C2 0.061(5) 0.062(5) 0.029(4) -0.008(5) 0.013(4) -0.005(4) C
C3 0.047(4) 0.048(4) 0.039(4) -0.013(4) 0.008(4) 0.007(4) C
N2 0.036(3) 0.032(3) 0.031(3) -0.005(3) 0.003(3) -0.004(3) N
C4 0.031(3) 0.029(3) 0.030(3) -0.002(3) 0.001(3) -0.002(3) C
C5 0.029(3) 0.020(3) 0.040(4) -0.003(3) 0.002(3) 0.000(3) C
C6 0.036(4) 0.027(3) 0.034(4) -0.002(3) -0.001(3) 0.005(3) C
N3 0.037(3) 0.022(2) 0.038(3) 0.004(3) -0.002(3) -0.001(3) N
N4 0.042(3) 0.023(3) 0.047(4) -0.003(3) -0.007(3) -0.004(3) N
C7 0.065(5) 0.022(3) 0.064(5) 0.005(4) -0.019(5) -0.004(4) C
C8 0.063(5) 0.025(4) 0.079(6) 0.012(4) -0.009(5) 0.008(4) C
C9 0.049(4) 0.034(4) 0.057(5) 0.007(4) -0.014(4) 0.000(4) C
O1 0.086(6) 0.034(4) 0.067(5) 0.0000 0.0000 -0.025(4) O
O2 0.09(1) 0.12(1) 0.17(1) -0.04(1) 0.075(9) -0.08(1) O
O3 0.23(2) 0.09(1) 0.098(9) 0.00(1) -0.103(9) 0.000(9) O
S1 0.110(3) 0.037(1) 0.053(2) 0.0000 0.0000 -0.015(1) S
C10 0.16(2) 0.049(7) 0.061(9) 0.0000 0.0000 -0.018(7) C
F1 0.100(8) 0.104(9) 0.20(1) 0.053(7) -0.075(9) -0.05(1) F
F2 0.108(6) 0.041(4) 0.109(6) 0.0000 0.0000 -0.031(4) F
F3 0.16(2) 0.076(6) 0.092(7) 0.012(8) -0.065(7) 0.015(6) F
S2 0.043(2) 0.068(2) 0.119(3) 0.0000 0.0000 -0.047(2) S
O4 0.16(1) 0.129(9) 0.15(1) -0.016(9) 0.041(9) 0.054(8) O
O5 0.043(5) 0.099(6) 0.118(7) -0.012(5) -0.006(5) -0.054(5) O
C11 0.046(7) 0.054(7) 0.074(8) 0.0000 0.0000 0.000(7) C
F4 0.079(8) 0.23(2) 0.092(9) -0.03(1) 0.030(7) -0.05(1) F
F5 0.067(6) 0.055(6) 0.19(1) 0.015(6) 0.067(7) -0.011(8) F
F6 0.088(8) 0.076(7) 0.15(1) 0.019(7) -0.051(7) 0.035(7) F

loop_
_atom_site_label
_atom_site_fract_x
_atom_site_fract_y
_atom_site_fract_z
_atom_site_U_iso_or_equiv
_atom_site_occupancy
_atom_site_thermal_displace_type
_atom_site_calc_flag
_atom_site_calc_attached_atom
_atom_site_type_symbol
CU 0.5000 0.16107(6) 0.12969(7) 0.0303(5) 0.500 Uani ? ? Cu
N1 0.4268(3) 0.1072(3) 0.1869(3) 0.037(3) 1.000 Uani ? ? N
C1 0.4046(4) 0.1125(5) 0.2602(4) 0.046(4) 1.000 Uani ? ? C
C2 0.3504(5) 0.0663(5) 0.2731(4) 0.048(5) 1.000 Uani ? ? C
C3 0.3384(4) 0.0304(4) 0.2043(5) 0.045(4) 1.000 Uani ? ? C
N2 0.3847(3) 0.0560(3) 0.1520(3) 0.033(3) 1.000 Uani ? ? N
C4 0.3940(4) 0.0295(4) 0.0748(4) 0.030(3) 1.000 Uani ? ? C
C5 0.3938(3) 0.0773(3) 0.0106(4) 0.028(3) 1.000 Uani ? ? C
C6 0.3958(4) -0.0474(4) 0.0636(4) 0.032(3) 1.000 Uani ? ? C
N3 0.3851(3) 0.1559(3) 0.0170(3) 0.031(3) 1.000 Uani ? ? N
N4 0.4280(3) 0.2007(3) 0.0598(4) 0.035(3) 1.000 Uani ? ? N
C7 0.4069(5) 0.2694(4) 0.0470(5) 0.045(4) 1.000 Uani ? ? C
C8 0.3521(5) 0.2710(4) -0.0044(6) 0.050(5) 1.000 Uani ? ? C
C9 0.3393(4) 0.1983(4) -0.0218(5) 0.045(4) 1.000 Uani ? ? C
O1 0.5000 0.2582(4) 0.2079(5) 0.058(5) 0.500 Uani ? ? O
O2 0.4246(8) 0.318(1) 0.298(1) 0.12(1) 0.500 Uani ? ? O
O3 0.540(1) 0.2986(9) 0.3334(9) 0.12(1) 0.500 Uani ? ? O
S1 0.5000 0.3076(2) 0.2745(2) 0.060(2) 0.500 Uani ? ? S
C10 0.5000 0.3971(8) 0.2322(9) 0.08(1) 0.500 Uani ? ? C
F1 0.4241(7) 0.3975(8) 0.209(1) 0.13(1) 0.500 Uani ? ? F
F2 0.5000 0.4517(4) 0.2835(5) 0.078(5) 0.500 Uani ? ? F
F3 0.4777(7) 0.4114(6) 0.1709(7) 0.104(9) 0.500 Uani ? ? F
S2 0.2124(2) 0.0000 0.0000 0.070(2) 0.500 Uani ? ? S
O4 0.2212(8) 0.0590(8) -0.0730(8) 0.14(1) 0.750 Uani ? ? O
O5 0.2333(4) 0.0559(6) 0.0454(6) 0.079(6) 0.750 Uani ? ? O
C11 0.1202(7) 0.0000 0.0000 0.057(7) 0.500 Uani ? ? C
F4 0.0874(7) 0.027(1) 0.0626(8) 0.12(1) 0.500 Uani ? ? F
F5 0.0938(6) 0.0610(6) 0.0235(9) 0.089(8) 0.500 Uani ? ? F
F6 0.1043(7) 0.0487(7) -0.0541(8) 0.099(8) 0.500 Uani ? ? F
C12 0.2345(6) 0.2685(7) 0.2663(7) 0.16(1) 0.500 Uiso ? ? C
Cl1 0.2372 0.2103 0.3338 0.078(2) 0.500 Uiso ? ? Cl
Cl2 0.2262 0.3525 0.3065 0.197(5) 0.500 Uiso ? ? Cl
H1 0.4240 0.1442 0.2985 0.0623 1.000 Uiso calc C1 H
H2 0.3261 0.0604 0.3203 0.0659 1.000 Uiso calc C2 H
H3 0.3041 -0.0057 0.1948 0.0583 1.000 Uiso calc C3 H
H4 0.3985 -0.0797 0.1073 0.0419 1.000 Uiso calc C6 H
H5 0.4265 0.3124 0.0699 0.0656 1.000 Uiso calc C7 H
H6 0.3288 0.3137 -0.0232 0.0727 1.000 Uiso calc C8 H
H7 0.3045 0.1805 -0.0552 0.0603 1.000 Uiso calc C9 H

loop_
_atom_type_symbol
_atom_type_scat_dispersion_real
_atom_type_scat_dispersion_imag
_atom_type_scat_source
C 0.002 0.002 International_Tables_Vol_IV_Table_2.3.1
H 0.000 0.000 International_Tables_Vol_IV_Table_2.3.1
Cl 0.132 0.159 International_Tables_Vol_IV_Table_2.3.1
Cu 0.263 1.266 International_Tables_Vol_IV_Table_2.3.1
F 0.014 0.010 International_Tables_Vol_IV_Table_2.3.1
N 0.004 0.003 International_Tables_Vol_IV_Table_2.3.1
O 0.008 0.006 International_Tables_Vol_IV_Table_2.3.1
S 0.110 0.124 International_Tables_Vol_IV_Table_2.3.1

loop_
_geom_angle_atom_site_label_1
_geom_angle_atom_site_label_2
_geom_angle_atom_site_label_3
_geom_angle
_geom_angle_site_symmetry_2
_geom_angle_site_symmetry_3
N1 CU N1 92.6(4) . 8_655
N1 CU N4 87.4(3) . .
N1 CU N4 170.3(3) . 8_655
N1 CU O1 94.7(3) . .
N1 CU N4 170.3(3) 8_655 .
N1 CU N4 87.4(3) 8_655 8_655
N1 CU O1 94.7(3) 8_655 .
N4 CU N4 90.9(4) . 8_655
N4 CU O1 95.0(2) . .
N4 CU O1 95.0(2) 8_655 .
CU N1 C1 131.8(5) . .
CU N1 N2 122.9(5) . .
C1 N1 N2 105.2(6) . .
N1 C1 C2 111.4(7) . .
N1 C1 C3 74.6(5) . .
N1 C1 N2 38.0(4) . .
C2 C1 C3 36.8(4) . .
C2 C1 N2 73.4(5) . .
C3 C1 N2 36.6(3) . .
C1 C2 C3 106.3(7) . .
C1 C2 N2 69.9(5) . .
C3 C2 N2 36.3(4) . .
C1 C3 C2 36.9(5) . .
C1 C3 N2 70.3(5) . .
C2 C3 N2 107.3(7) . .
N1 N2 C1 36.8(4) . .
N1 N2 C2 73.5(4) . .
N1 N2 C3 109.9(6) . .
N1 N2 C4 123.6(6) . .
C1 N2 C2 36.7(3) . .
C1 N2 C3 73.1(5) . .
C1 N2 C4 160.1(5) . .
C2 N2 C3 36.4(4) . .
C2 N2 C4 162.3(5) . .
C3 N2 C4 126.2(6) . .
N2 C4 C5 122.1(6) . .
N2 C4 C6 117.6(6) . .
C5 C4 C6 119.9(6) . .
C4 C5 C6 119.4(6) . 4_555
C4 C5 N3 123.1(6) . .
C6 C5 N3 117.2(6) 4_555 .
C4 C6 C5 120.6(6) . 4_555
C5 N3 N4 123.0(6) . .
C5 N3 C7 159.1(6) . .
C5 N3 C8 162.5(6) . .
C5 N3 C9 126.8(7) . .
N4 N3 C7 36.4(4) . .
N4 N3 C8 73.9(4) . .
N4 N3 C9 110.0(6) . .
C7 N3 C8 37.5(3) . .
C7 N3 C9 73.6(5) . .
C8 N3 C9 36.1(5) . .
CU N4 N3 123.4(4) . .
CU N4 C7 131.2(6) . .
N3 N4 C7 105.2(6) . .
N3 C7 N4 38.4(4) . .
N3 C7 C8 73.3(5) . .
N3 C7 C9 36.4(3) . .
N4 C7 C8 111.7(7) . .
N4 C7 C9 74.9(5) . .
C8 C7 C9 36.8(4) . .
N3 C8 C7 69.2(5) . .
N3 C8 C9 36.0(4) . .
C7 C8 C9 105.2(7) . .
N3 C9 C7 69.9(5) . .
N3 C9 C8 107.9(8) . .
C7 C9 C8 38.0(5) . .
CU O1 S1 165.4(6) . .
S1 O2 F1 83(1) . .
O3 O3 S1 52(1) 8_655 .
O1 S1 O2 106(1) . .
O1 S1 O2 106(1) . 8_655
O1 S1 O3 123(1) . .
O1 S1 O3 123(1) . 8_655
O1 S1 C10 103.4(7) . .
O2 S1 O2 146(2) . 8_655
O2 S1 O3 112(2) . .
O2 S1 O3 39(1) . 8_655
O2 S1 C10 90(1) . .
O2 S1 O3 39(1) 8_655 .
O2 S1 O3 112(2) 8_655 8_655
O2 S1 C10 90(1) 8_655 .
O3 S1 O3 74(3) . 8_655
O3 S1 C10 116(1) . .
O3 S1 C10 116(1) 8_655 .
S1 C10 F1 96(1) . .
S1 C10 F1 96(1) . 8_655
S1 C10 F2 113(1) . .
S1 C10 F3 124(1) . .
S1 C10 F3 124(1) . 8_655
F1 C10 F1 149(2) . 8_655
F1 C10 F2 99.8(9) . .
F1 C10 F3 53(1) . .
F1 C10 F3 97(2) . 8_655
F1 C10 F2 99.8(9) 8_655 .
F1 C10 F3 97(2) 8_655 .
F1 C10 F3 53(1) 8_655 8_655
F2 C10 F3 116(1) . .
F2 C10 F3 116(1) . 8_655
F3 C10 F3 44(2) . 8_655
O2 F1 C10 78(1) . .
O2 F1 F2 82(1) . .
O2 F1 F3 120(1) . .
O2 F1 F3 108(1) . 8_655
C10 F1 F2 36.2(7) . .
C10 F1 F3 47(1) . .
C10 F1 F3 34(1) . 8_655
F2 F1 F3 69(1) . .
F2 F1 F3 59.5(9) . 8_655
F3 F1 F3 13.6(8) . 8_655
C10 F2 F1 44.0(5) . .
C10 F2 F1 44.0(5) . 8_655
C10 F2 F3 29.8(9) . .
C10 F2 F3 29.8(9) . 8_655
F1 F2 F1 85(1) . 8_655
F1 F2 F3 34.1(7) . .
F1 F2 F3 56(1) . 8_655
F1 F2 F3 56(1) 8_655 .
F1 F2 F3 34.1(7) 8_655 8_655
F3 F2 F3 23(1) . 8_655
C10 F3 F1 78(1) . .
C10 F3 F1 48(1) . 8_655
C10 F3 F2 34.0(9) . .
F1 F3 F1 126(2) . 8_655
F1 F3 F2 76(1) . .
F1 F3 F2 63.6(9) 8_655 .
O4 S2 O4 167(1) . 4_555
O4 S2 O5 86.1(8) . .
O4 S2 O5 90.2(7) . 4_555
O4 S2 C11 96.1(6) . .
O4 S2 O5 90.2(7) 4_555 .
O4 S2 O5 86.1(8) 4_555 4_555
O4 S2 C11 96.1(6) 4_555 .
O5 S2 O5 144.1(8) . 4_555
O5 S2 C11 107.9(4) . .
O5 S2 C11 108.0(4) 4_555 .
S2 O4 O5 40.5(5) . .
S2 O4 O5 38.9(4) . 4_555
O5 O4 O5 74.9(6) . 4_555
S2 O5 O4 53.4(6) . .
S2 O5 O4 50.9(5) . 4_555
O4 O5 O4 103.6(6) . 4_555
S2 C11 F4 118(1) . .
S2 C11 F4 118(1) . 4_555
S2 C11 F5 114(1) . .
S2 C11 F5 114(1) . 4_555
S2 C11 F6 103(1) . .
S2 C11 F6 103(1) . 4_555
F4 C11 F4 122(2) . 4_555
F4 C11 F5 41(1) . .
F4 C11 F5 111(1) . 4_555
F4 C11 F6 102(1) . .
F4 C11 F6 63(1) . 4_555
F4 C11 F5 111(1) 4_555 .
F4 C11 F5 41(1) 4_555 4_555
F4 C11 F6 63(1) 4_555 .
F4 C11 F6 102(1) 4_555 4_555
F5 C11 F5 131(2) . 4_555
F5 C11 F6 63(1) . .
F5 C11 F6 104(1) . 4_555
F5 C11 F6 104(1) 4_555 .
F5 C11 F6 63(1) 4_555 4_555
F6 C11 F6 152(2) . 4_555
C11 F4 F5 33.4(8) . 4_555
C11 F4 F6 38.3(7) . .
C11 F4 F6 57(1) . 4_555
F5 F4 F6 57.8(8) 4_555 .
F5 F4 F6 38(1) 4_555 4_555
F6 F4 F6 92(1) . 4_555
C11 F5 F4 35.4(8) . 4_555
C11 F5 F6 59(1) . .
C11 F5 F6 38.4(6) . 4_555
F4 F5 F6 39(1) 4_555 .
F4 F5 F6 58.9(9) 4_555 4_555
F6 F5 F6 94(1) . 4_555
C11 F6 F4 39(1) . .
C11 F6 F4 59(1) . 4_555
C11 F6 F5 56.9(9) . .
C11 F6 F5 37.2(8) . 4_555
F4 F6 F4 82(1) . 4_555
F4 F6 F5 20(1) . .
F4 F6 F5 63(1) . 4_555
F4 F6 F5 102(1) 4_555 .
F4 F6 F5 22(1) 4_555 4_555
F5 F6 F5 83(1) . 4_555
Cl1 C12 Cl1 105.7(7) . 11_545
Cl1 C12 Cl2 107.3(7) . .
Cl1 C12 Cl2 155.1(8) . 11_545
Cl1 C12 Cl2 145.2(7) 11_545 .
Cl1 C12 Cl2 76.6(4) 11_545 11_545
Cl2 C12 Cl2 68.7(5) . 11_545
C12 Cl1 C12 20.4(7) . 11_545
C12 Cl2 C12 21.6(7) . 11_545
C12 Cl2 Cl2 65.3(4) . 11_545
C12 Cl2 Cl2 45.9(4) 11_545 11_545

loop_
_geom_bond_atom_site_label_1
_geom_bond_atom_site_label_2
_geom_bond_distance
_geom_bond_site_symmetry_2
CU N1 1.995(6) .
CU N1 1.995(6) 8_655
CU N4 1.992(6) .
CU N4 1.992(6) 8_655
CU O1 2.201(8) .
CU O1 2.201(8) 8_655
N1 C1 1.34(1) .
N1 N2 1.375(8) .
C1 C2 1.37(1) .
C1 C3 2.19(1) .
C1 N2 2.15(1) .
C2 C3 1.37(1) .
C2 N2 2.20(1) .
C3 N2 1.362(9) .
N2 C4 1.422(9) .
C4 C5 1.40(1) .
C4 C6 1.393(9) .
C5 C6 1.38(1) 4_555
C5 N3 1.424(8) .
N3 N4 1.380(8) .
N3 C7 2.143(9) .
N3 C8 2.195(9) .
N3 C9 1.35(1) .
N4 C7 1.317(9) .
C7 C8 1.40(1) .
C7 C9 2.19(1) .
C8 C9 1.36(1) .
O1 S1 1.446(9) .
O1 S1 1.446(9) 8_655
O2 S1 1.55(3) .
O2 S1 1.55(3) 8_655
O2 F1 2.10(4) .
O3 O3 1.56(7) 8_655
O3 S1 1.29(3) .
O3 S1 1.29(3) 8_655
S1 C10 1.76(2) .
S1 C10 1.76(2) 8_655
C10 F1 1.55(2) .
C10 F1 1.55(2) 8_655
C10 F2 1.32(2) .
C10 F2 1.32(2) 8_655
C10 F3 1.17(2) .
C10 F3 1.17(2) 8_655
F1 F2 2.20(2) .
F1 F2 2.20(2) 8_655
F1 F3 1.27(3) .
F1 F3 2.06(4) 8_655
F2 F3 2.11(2) .
F2 F3 2.11(2) 8_655
S2 O4 1.65(1) .
S2 O4 1.65(1) 4_555
S2 O5 1.335(9) .
S2 O5 1.335(9) 4_555
S2 C11 1.82(1) .
S2 C11 1.82(1) 4_555
O4 O5 2.05(2) .
O4 O5 2.13(2) 4_555
C11 F4 1.34(2) .
C11 F4 1.34(2) 4_555
C11 F5 1.28(2) .
C11 F5 1.28(2) 4_555
C11 F6 1.31(1) .
C11 F6 1.31(1) 4_555
F4 F5 2.16(2) 4_555
F4 F6 2.07(2) .
F4 F6 1.40(3) 4_555
F5 F6 1.37(3) .
F5 F6 2.05(2) 4_555
C12 Cl1 1.56(1) .
C12 Cl1 2.09(1) 11_545
C12 Cl2 1.67(1) .
C12 Cl2 2.11(1) 11_545
Cl2 Cl2 2.1598 11_545
